data_4038488
loop_
_publ_author_name
'Wang, Yu-Jiang'
'Li, Xiao-Xiao'
'Chen, Zili'

_publ_section_title
;
 Gold-Catalyzed Diastereoselective Formal Intermolecular [4 + 2 + 1]
 Cycloaddition of 1,3-Dien-8-yne with Diazo Ester.
;
_journal_name_full 'The Journal of organic chemistry'
_journal_paper_doi 10.1021/acs.joc.0c00146
_journal_year 2020
_chemical_formula_moiety 'C24 H26 N O4 S'
_chemical_formula_sum 'C24 H26 N O4 S'
_chemical_formula_weight 424.52
_space_group_crystal_system monoclinic
_space_group_IT_number 14
_space_group_name_Hall '-P 2yn'
_space_group_name_H-M_alt 'P 1 21/n 1'
_atom_sites_solution_hydrogens geom
_audit_creation_date 2019-12-02
_audit_creation_method
;
Olex2 1.2
(compiled 2018.05.29 svn.r3508 for OlexSys, GUI svn.r5506)
;
_cell_angle_alpha 90
_cell_angle_beta 99.11
_cell_angle_gamma 90
_cell_formula_units_Z 4
_cell_length_a 12.6268(11)
_cell_length_b 13.5454(14)
_cell_length_c 12.6269(11)
_cell_measurement_reflns_used 9308
_cell_measurement_temperature 200(2)
_cell_measurement_theta_max 27.934
_cell_measurement_theta_min 2.220
_cell_volume 2132.4(3)
_computing_cell_refinement 'SAINT V8.38A (?, 2016)'
_computing_data_reduction 'SAINT V8.38A (?, 2016)'
_computing_molecular_graphics 'Olex2 (Dolomanov et al., 2009)'
_computing_publication_material 'Olex2 (Dolomanov et al., 2009)'
_computing_structure_refinement 'ShelXL (Sheldrick, 2015)'
_computing_structure_solution 'SHELXT 2014/5 (Sheldrick, 2014)'
_diffrn_ambient_temperature 199.98
_diffrn_measured_fraction_theta_full 0.990
_diffrn_measured_fraction_theta_max 0.961
_diffrn_measurement_device_type 'Bruker APEX-II CCD'
_diffrn_measurement_method '\w scans'
_diffrn_radiation_type MoK\a
_diffrn_radiation_wavelength 0.71073
_diffrn_reflns_av_R_equivalents 0.0666
_diffrn_reflns_av_unetI/netI 0.0491
_diffrn_reflns_Laue_measured_fraction_full 0.990
_diffrn_reflns_Laue_measured_fraction_max 0.961
_diffrn_reflns_limit_h_max 15
_diffrn_reflns_limit_h_min -16
_diffrn_reflns_limit_k_max 17
_diffrn_reflns_limit_k_min -18
_diffrn_reflns_limit_l_max 16
_diffrn_reflns_limit_l_min -16
_diffrn_reflns_number 29074
_diffrn_reflns_point_group_measured_fraction_full 0.990
_diffrn_reflns_point_group_measured_fraction_max 0.961
_diffrn_reflns_theta_full 25.242
_diffrn_reflns_theta_max 28.298
_diffrn_reflns_theta_min 2.220
_diffrn_standards_number 0
_exptl_absorpt_coefficient_mu 0.183
_exptl_absorpt_correction_T_max 0.7457
_exptl_absorpt_correction_T_min 0.5718
_exptl_absorpt_correction_type multi-scan
_exptl_absorpt_process_details
'SADABS-2016/2 (Bruker,2016/2) was used for absorption correction. wR2(int) was 0.1401 before and 0.0629 after correction. The Ratio of minimum to maximum transmission is 0.7668. The \l/2 correction factor is Not present.'
_exptl_crystal_colour 'clear light colourless'
_exptl_crystal_colour_lustre clear
_exptl_crystal_colour_modifier light
_exptl_crystal_colour_primary colourless
_exptl_crystal_density_diffrn 1.322
_exptl_crystal_description block
_exptl_crystal_F_000 900
_exptl_crystal_size_max 0.18
_exptl_crystal_size_mid 0.16
_exptl_crystal_size_min 0.15
_refine_diff_density_max 0.258
_refine_diff_density_min -0.576
_refine_diff_density_rms 0.054
_refine_ls_extinction_method none
_refine_ls_goodness_of_fit_ref 1.034
_refine_ls_hydrogen_treatment constr
_refine_ls_matrix_type full
_refine_ls_number_parameters 273
_refine_ls_number_reflns 5089
_refine_ls_number_restraints 0
_refine_ls_restrained_S_all 1.034
_refine_ls_R_factor_all 0.0911
_refine_ls_R_factor_gt 0.0532
_refine_ls_shift/su_max 0.000
_refine_ls_shift/su_mean 0.000
_refine_ls_structure_factor_coef Fsqd
_refine_ls_weighting_details 'w=1/[\s^2^(Fo^2^)+(0.0614P)^2^+1.1454P] where P=(Fo^2^+2Fc^2^)/3'
_refine_ls_weighting_scheme calc
_refine_ls_wR_factor_gt 0.1261
_refine_ls_wR_factor_ref 0.1473
_reflns_Friedel_coverage 0.000
_reflns_number_gt 3476
_reflns_number_total 5089
_reflns_threshold_expression 'I > 2\s(I)'
_cod_data_source_file jo0c00146_si_002.cif
_cod_data_source_block mo_wyj2019052301_0ma_a
_cod_database_code 4038488
_shelx_shelxl_version_number 2018/1
_shelx_space_group_comment
;
The symmetry employed for this shelxl refinement is uniquely defined
by the following loop, which should always be used as a source of
symmetry information in preference to the above space-group names.
They are only intended as comments.
;
_shelx_estimated_absorpt_t_max 0.973
_shelx_estimated_absorpt_t_min 0.968
_olex2_refinement_description
;
1. Fixed Uiso
 At 1.2 times of:
  All C(H) groups, All C(H,H) groups, All N(H) groups
 At 1.5 times of:
  All C(H,H,H) groups
2.a Ternary CH refined with riding coordinates:
 N005(H005), C00F(H00F)
2.b Secondary CH2 refined with riding coordinates:
 C00B(H00B,H00C), C00C(H00D,H00E), C00K(H00J,H00K)
2.c Aromatic/amide H refined with riding coordinates:
 C008(H008), C00A(H00A), C00G(H00G), C00H(H00H), C00I(H00I), C00L(H00L),
 C00M(H00M), C00N(H00N), C00P(H00P), C00R(H00S), C00S(H00T), C00T(H00U)
2.d Idealised Me refined as rotating group:
 C00Q(H00O,H00Q,H00R), C00U(H00V,H00W,H00X)
;
_olex2_submission_special_instructions 'No special instructions were received'

loop_
_space_group_symop_operation_xyz
'x, y, z'
'-x+1/2, y+1/2, -z+1/2'
'-x, -y, -z'
'x-1/2, -y-1/2, z-1/2'

loop_
_atom_site_label
_atom_site_type_symbol
_atom_site_fract_x
_atom_site_fract_y
_atom_site_fract_z
_atom_site_U_iso_or_equiv
_atom_site_adp_type
_atom_site_occupancy
_atom_site_site_symmetry_order
_atom_site_calc_flag
_atom_site_refinement_flags_posn
_atom_site_refinement_flags_adp
_atom_site_refinement_flags_occupancy
_atom_site_disorder_assembly
_atom_site_disorder_group
S01 S 0.10001(4) 0.61141(5) 0.29844(4) 0.04497(19) Uani 1 1 d . . . . .
O002 O 0.21560(12) 0.26198(12) 0.77082(11) 0.0417(4) Uani 1 1 d . . . . .
O003 O 0.11482(15) 0.60667(15) 0.18890(12) 0.0611(5) Uani 1 1 d . . . . .
O004 O 0.23624(17) 0.14252(14) 0.65532(16) 0.0653(5) Uani 1 1 d . . . . .
N005 N 0.16479(13) 0.51791(14) 0.35903(13) 0.0370(4) Uani 1 1 d . . . . .
H005 H 0.124755 0.459853 0.323877 0.044 Uiso 1 1 calc R . . . .
O006 O -0.00553(13) 0.60818(15) 0.32624(15) 0.0635(5) Uani 1 1 d . . . . .
C007 C 0.41837(15) 0.33069(16) 0.73739(14) 0.0303(4) Uani 1 1 d . . . . .
C008 C 0.25686(15) 0.38267(15) 0.60299(14) 0.0299(4) Uani 1 1 d . . . . .
H008 H 0.214835 0.409749 0.651973 0.036 Uiso 1 1 calc R . . . .
C009 C 0.33046(15) 0.29816(15) 0.64555(14) 0.0299(4) Uani 1 1 d . . . . .
C00A C 0.45707(16) 0.31506(17) 0.51017(15) 0.0357(5) Uani 1 1 d . . . . .
H00A H 0.532275 0.305691 0.528786 0.043 Uiso 1 1 calc R . . . .
C00B C 0.38252(17) 0.24723(16) 0.55717(15) 0.0351(5) Uani 1 1 d . . . . .
H00B H 0.422984 0.188545 0.587829 0.042 Uiso 1 1 calc R . . . .
H00C H 0.325476 0.224369 0.499432 0.042 Uiso 1 1 calc R . . . .
C00C C 0.27548(16) 0.49797(17) 0.34360(15) 0.0355(5) Uani 1 1 d . . . . .
H00D H 0.323481 0.553775 0.369002 0.043 Uiso 1 1 calc R . . . .
H00E H 0.279842 0.484628 0.267322 0.043 Uiso 1 1 calc R . . . .
C00D C 0.24350(15) 0.42373(16) 0.50624(15) 0.0302(4) Uani 1 1 d . . . . .
C00E C 0.25691(16) 0.22379(17) 0.68979(15) 0.0348(5) Uani 1 1 d . . . . .
C00F C 0.30309(15) 0.40629(16) 0.41255(14) 0.0314(4) Uani 1 1 d . . . . .
H00F H 0.270311 0.347768 0.371538 0.038 Uiso 1 1 calc R . . . .
C00G C 0.42132(16) 0.38708(17) 0.44397(15) 0.0345(5) Uani 1 1 d . . . . .
H00G H 0.471220 0.427779 0.415439 0.041 Uiso 1 1 calc R . . . .
C00H C 0.25799(17) 0.75128(17) 0.32137(16) 0.0391(5) Uani 1 1 d . . . . .
H00H H 0.282854 0.720488 0.262327 0.047 Uiso 1 1 calc R . . . .
C00I C 0.47936(16) 0.25968(18) 0.79886(15) 0.0378(5) Uani 1 1 d . . . . .
H00I H 0.465843 0.191593 0.784555 0.045 Uiso 1 1 calc R . . . .
C00J C 0.16556(16) 0.71711(18) 0.35648(15) 0.0378(5) Uani 1 1 d . . . . .
C00K C 0.15906(17) 0.50219(18) 0.47337(16) 0.0403(5) Uani 1 1 d . . . . .
H00J H 0.087055 0.478740 0.483396 0.048 Uiso 1 1 calc R . . . .
H00K H 0.175981 0.563626 0.515101 0.048 Uiso 1 1 calc R . . . .
C00L C 0.43982(18) 0.42913(18) 0.76027(17) 0.0411(5) Uani 1 1 d . . . . .
H00L H 0.398604 0.478539 0.719178 0.049 Uiso 1 1 calc R . . . .
C00M C 0.31315(18) 0.82976(18) 0.37247(18) 0.0428(5) Uani 1 1 d . . . . .
H00M H 0.375342 0.853412 0.347004 0.051 Uiso 1 1 calc R . . . .
C00N C 0.12897(19) 0.76338(19) 0.44153(17) 0.0457(6) Uani 1 1 d . . . . .
H00N H 0.064845 0.741555 0.464603 0.055 Uiso 1 1 calc R . . . .
C00O C 0.2803(2) 0.87560(18) 0.46067(18) 0.0456(6) Uani 1 1 d . . . . .
C00P C 0.56036(17) 0.2881(2) 0.88149(17) 0.0486(7) Uani 1 1 d . . . . .
H00P H 0.601785 0.239196 0.923197 0.058 Uiso 1 1 calc R . . . .
C00Q C 0.13713(19) 0.2033(2) 0.81355(19) 0.0490(6) Uani 1 1 d . . . . .
H00O H 0.082818 0.180090 0.754680 0.073 Uiso 1 1 calc GR . . . .
H00Q H 0.102679 0.243469 0.862971 0.073 Uiso 1 1 calc GR . . . .
H00R H 0.172480 0.146452 0.852075 0.073 Uiso 1 1 calc GR . . . .
C00R C 0.1859(2) 0.8411(2) 0.49251(17) 0.0507(6) Uani 1 1 d . . . . .
H00S H 0.160285 0.872225 0.550972 0.061 Uiso 1 1 calc R . . . .
C00S C 0.58077(19) 0.3868(2) 0.90309(18) 0.0539(7) Uani 1 1 d . . . . .
H00T H 0.635939 0.405901 0.959483 0.065 Uiso 1 1 calc R . . . .
C00T C 0.5208(2) 0.4568(2) 0.84254(19) 0.0540(7) Uani 1 1 d . . . . .
H00U H 0.534721 0.524829 0.856900 0.065 Uiso 1 1 calc R . . . .
C00U C 0.3452(3) 0.9564(2) 0.5197(2) 0.0690(8) Uani 1 1 d . . . . .
H00V H 0.411769 0.928840 0.559096 0.104 Uiso 1 1 calc GR . . . .
H00W H 0.304008 0.987369 0.570319 0.104 Uiso 1 1 calc GR . . . .
H00X H 0.362430 1.005889 0.468475 0.104 Uiso 1 1 calc GR . . . .

loop_
_atom_site_aniso_label
_atom_site_aniso_U_11
_atom_site_aniso_U_22
_atom_site_aniso_U_33
_atom_site_aniso_U_23
_atom_site_aniso_U_13
_atom_site_aniso_U_12
S01 0.0343(3) 0.0598(4) 0.0373(3) 0.0115(3) -0.0049(2) 0.0063(3)
O002 0.0434(9) 0.0442(10) 0.0409(8) 0.0000(7) 0.0175(6) -0.0140(7)
O003 0.0703(12) 0.0758(14) 0.0309(8) 0.0062(8) -0.0114(7) 0.0079(10)
O004 0.0837(14) 0.0442(11) 0.0748(12) -0.0140(9) 0.0332(10) -0.0229(10)
N005 0.0289(9) 0.0486(12) 0.0315(8) 0.0041(8) -0.0011(6) 0.0002(8)
O006 0.0268(9) 0.0813(14) 0.0785(13) 0.0211(10) -0.0033(8) 0.0065(8)
C007 0.0259(10) 0.0412(13) 0.0250(8) 0.0006(8) 0.0075(7) -0.0006(9)
C008 0.0250(9) 0.0359(12) 0.0292(9) -0.0028(8) 0.0053(7) 0.0007(8)
C009 0.0285(10) 0.0344(12) 0.0267(8) -0.0003(8) 0.0037(7) 0.0004(8)
C00A 0.0302(10) 0.0472(14) 0.0306(9) -0.0056(9) 0.0077(8) 0.0062(9)
C00B 0.0386(11) 0.0352(12) 0.0316(9) -0.0053(9) 0.0059(8) 0.0050(9)
C00C 0.0327(11) 0.0448(13) 0.0291(9) 0.0037(9) 0.0050(7) 0.0001(9)
C00D 0.0234(9) 0.0363(12) 0.0304(9) 0.0007(8) 0.0028(7) -0.0011(8)
C00E 0.0347(11) 0.0360(13) 0.0327(9) 0.0003(9) 0.0023(8) -0.0027(9)
C00F 0.0301(10) 0.0388(12) 0.0252(8) -0.0030(8) 0.0038(7) -0.0022(8)
C00G 0.0303(10) 0.0439(13) 0.0308(9) -0.0028(9) 0.0098(8) 0.0016(9)
C00H 0.0389(12) 0.0483(14) 0.0328(10) 0.0099(10) 0.0137(8) 0.0151(10)
C00I 0.0324(11) 0.0489(14) 0.0333(10) 0.0026(9) 0.0093(8) 0.0076(10)
C00J 0.0348(11) 0.0500(14) 0.0288(9) 0.0129(9) 0.0055(8) 0.0127(10)
C00K 0.0322(11) 0.0538(15) 0.0357(10) 0.0131(10) 0.0081(8) 0.0091(10)
C00L 0.0402(12) 0.0439(14) 0.0372(10) 0.0039(10) -0.0003(9) -0.0091(10)
C00M 0.0360(12) 0.0453(14) 0.0486(12) 0.0126(11) 0.0111(9) 0.0119(10)
C00N 0.0424(12) 0.0585(16) 0.0399(11) 0.0107(11) 0.0180(9) 0.0145(11)
C00O 0.0538(14) 0.0412(14) 0.0396(11) 0.0086(10) 0.0011(10) 0.0171(11)
C00P 0.0296(11) 0.084(2) 0.0327(10) 0.0103(12) 0.0068(8) 0.0150(12)
C00Q 0.0453(13) 0.0549(16) 0.0488(12) 0.0097(11) 0.0140(10) -0.0165(12)
C00R 0.0635(16) 0.0589(17) 0.0331(10) 0.0085(11) 0.0179(10) 0.0225(13)
C00S 0.0334(12) 0.091(2) 0.0355(11) -0.0062(13) -0.0011(9) -0.0113(13)
C00T 0.0525(15) 0.0617(18) 0.0442(12) -0.0030(12) -0.0029(11) -0.0199(13)
C00U 0.085(2) 0.0529(18) 0.0637(17) 0.0030(14) -0.0066(15) 0.0094(15)

loop_
_atom_type_symbol
_atom_type_description
_atom_type_scat_dispersion_real
_atom_type_scat_dispersion_imag
_atom_type_scat_source
C C 0.0033 0.0016 'International Tables Vol C Tables 4.2.6.8 and 6.1.1.4'
H H 0.0000 0.0000 'International Tables Vol C Tables 4.2.6.8 and 6.1.1.4'
N N 0.0061 0.0033 'International Tables Vol C Tables 4.2.6.8 and 6.1.1.4'
O O 0.0106 0.0060 'International Tables Vol C Tables 4.2.6.8 and 6.1.1.4'
S S 0.1246 0.1234 'International Tables Vol C Tables 4.2.6.8 and 6.1.1.4'

loop_
_geom_angle_atom_site_label_1
_geom_angle_atom_site_label_2
_geom_angle_atom_site_label_3
_geom_angle
_geom_angle_site_symmetry_1
_geom_angle_site_symmetry_3
_geom_angle_publ_flag
O003 S01 N005 106.68(10) . . ?
O003 S01 O006 120.43(11) . . ?
O003 S01 C00J 108.43(11) . . ?
N005 S01 C00J 105.62(9) . . ?
O006 S01 N005 106.17(10) . . ?
O006 S01 C00J 108.56(11) . . ?
C00E O002 C00Q 116.89(18) . . ?
S01 N005 H005 102.8 . . ?
C00C N005 S01 119.90(14) . . ?
C00C N005 H005 102.8 . . ?
C00C N005 C00K 107.42(14) . . ?
C00K N005 S01 118.26(15) . . ?
C00K N005 H005 102.8 . . ?
C00I C007 C009 119.54(19) . . ?
C00L C007 C009 121.90(18) . . ?
C00L C007 C00I 118.56(18) . . ?
C009 C008 H008 115.7 . . ?
C00D C008 H008 115.7 . . ?
C00D C008 C009 128.51(18) . . ?
C007 C009 C00B 109.51(16) . . ?
C008 C009 C007 112.29(17) . . ?
C008 C009 C00B 112.82(15) . . ?
C008 C009 C00E 104.60(16) . . ?
C00E C009 C007 108.66(15) . . ?
C00E C009 C00B 108.74(17) . . ?
C00B C00A H00A 119.0 . . ?
C00G C00A H00A 119.0 . . ?
C00G C00A C00B 122.02(19) . . ?
C009 C00B H00B 109.2 . . ?
C009 C00B H00C 109.2 . . ?
C00A C00B C009 112.15(17) . . ?
C00A C00B H00B 109.2 . . ?
C00A C00B H00C 109.2 . . ?
H00B C00B H00C 107.9 . . ?
N005 C00C H00D 111.3 . . ?
N005 C00C H00E 111.3 . . ?
N005 C00C C00F 102.16(16) . . ?
H00D C00C H00E 109.2 . . ?
C00F C00C H00D 111.3 . . ?
C00F C00C H00E 111.3 . . ?
C008 C00D C00F 130.18(18) . . ?
C008 C00D C00K 121.78(18) . . ?
C00K C00D C00F 108.04(16) . . ?
O002 C00E C009 111.09(18) . . ?
O004 C00E O002 123.4(2) . . ?
O004 C00E C009 125.53(19) . . ?
C00C C00F H00F 108.1 . . ?
C00D C00F C00C 102.80(16) . . ?
C00D C00F H00F 108.1 . . ?
C00G C00F C00C 114.76(17) . . ?
C00G C00F C00D 114.51(15) . . ?
C00G C00F H00F 108.1 . . ?
C00A C00G C00F 121.41(19) . . ?
C00A C00G H00G 119.3 . . ?
C00F C00G H00G 119.3 . . ?
C00J C00H H00H 120.1 . . ?
C00M C00H H00H 120.1 . . ?
C00M C00H C00J 119.7(2) . . ?
C007 C00I H00I 119.9 . . ?
C007 C00I C00P 120.2(2) . . ?
C00P C00I H00I 119.9 . . ?
C00H C00J S01 120.14(17) . . ?
C00N C00J S01 120.01(18) . . ?
C00N C00J C00H 119.7(2) . . ?
N005 C00K C00D 103.19(16) . . ?
N005 C00K H00J 111.1 . . ?
N005 C00K H00K 111.1 . . ?
C00D C00K H00J 111.1 . . ?
C00D C00K H00K 111.1 . . ?
H00J C00K H00K 109.1 . . ?
C007 C00L H00L 119.6 . . ?
C007 C00L C00T 120.9(2) . . ?
C00T C00L H00L 119.6 . . ?
C00H C00M H00M 119.1 . . ?
C00H C00M C00O 121.8(2) . . ?
C00O C00M H00M 119.1 . . ?
C00J C00N H00N 120.1 . . ?
C00R C00N C00J 119.7(2) . . ?
C00R C00N H00N 120.1 . . ?
C00M C00O C00R 117.1(2) . . ?
C00M C00O C00U 121.0(2) . . ?
C00R C00O C00U 121.8(2) . . ?
C00I C00P H00P 119.8 . . ?
C00S C00P C00I 120.5(2) . . ?
C00S C00P H00P 119.8 . . ?
O002 C00Q H00O 109.5 . . ?
O002 C00Q H00Q 109.5 . . ?
O002 C00Q H00R 109.5 . . ?
H00O C00Q H00Q 109.5 . . ?
H00O C00Q H00R 109.5 . . ?
H00Q C00Q H00R 109.5 . . ?
C00N C00R C00O 121.8(2) . . ?
C00N C00R H00S 119.1 . . ?
C00O C00R H00S 119.1 . . ?
C00P C00S H00T 120.3 . . ?
C00T C00S C00P 119.4(2) . . ?
C00T C00S H00T 120.3 . . ?
C00L C00T H00U 119.8 . . ?
C00S C00T C00L 120.5(3) . . ?
C00S C00T H00U 119.8 . . ?
C00O C00U H00V 109.5 . . ?
C00O C00U H00W 109.5 . . ?
C00O C00U H00X 109.5 . . ?
H00V C00U H00W 109.5 . . ?
H00V C00U H00X 109.5 . . ?
H00W C00U H00X 109.5 . . ?

loop_
_geom_bond_atom_site_label_1
_geom_bond_atom_site_label_2
_geom_bond_distance
_geom_bond_site_symmetry_2
_geom_bond_publ_flag
S01 O003 1.4261(18) . ?
S01 N005 1.6310(18) . ?
S01 O006 1.4315(18) . ?
S01 C00J 1.755(3) . ?
O002 C00E 1.325(2) . ?
O002 C00Q 1.440(2) . ?
O004 C00E 1.197(3) . ?
N005 H005 1.0000 . ?
N005 C00C 1.466(3) . ?
N005 C00K 1.472(2) . ?
C007 C009 1.538(3) . ?
C007 C00I 1.390(3) . ?
C007 C00L 1.382(3) . ?
C008 H008 0.9500 . ?
C008 C009 1.518(3) . ?
C008 C00D 1.329(3) . ?
C009 C00B 1.544(3) . ?
C009 C00E 1.534(3) . ?
C00A H00A 0.9500 . ?
C00A C00B 1.503(3) . ?
C00A C00G 1.317(3) . ?
C00B H00B 0.9900 . ?
C00B H00C 0.9900 . ?
C00C H00D 0.9900 . ?
C00C H00E 0.9900 . ?
C00C C00F 1.525(3) . ?
C00D C00F 1.518(3) . ?
C00D C00K 1.516(3) . ?
C00F H00F 1.0000 . ?
C00F C00G 1.505(3) . ?
C00G H00G 0.9500 . ?
C00H H00H 0.9500 . ?
C00H C00J 1.392(3) . ?
C00H C00M 1.375(3) . ?
C00I H00I 0.9500 . ?
C00I C00P 1.395(3) . ?
C00J C00N 1.385(3) . ?
C00K H00J 0.9900 . ?
C00K H00K 0.9900 . ?
C00L H00L 0.9500 . ?
C00L C00T 1.389(3) . ?
C00M H00M 0.9500 . ?
C00M C00O 1.394(3) . ?
C00N H00N 0.9500 . ?
C00N C00R 1.376(4) . ?
C00O C00R 1.397(4) . ?
C00O C00U 1.494(4) . ?
C00P H00P 0.9500 . ?
C00P C00S 1.380(4) . ?
C00Q H00O 0.9800 . ?
C00Q H00Q 0.9800 . ?
C00Q H00R 0.9800 . ?
C00R H00S 0.9500 . ?
C00S H00T 0.9500 . ?
C00S C00T 1.369(4) . ?
C00T H00U 0.9500 . ?
C00U H00V 0.9800 . ?
C00U H00W 0.9800 . ?
C00U H00X 0.9800 . ?
